data_4135531
loop_
_publ_author_name
'Li, Jun'
'Daniliuc, Constantin G.'
'Kartha, Kalathil K.'
'Fern\'andez, Gustavo'
'Kehr, Gerald'
'Erker, Gerhard'

_publ_section_title
;
 Introducing the Dihydro-1,3-azaboroles: Convenient Entry by a
 Three-Component Reaction, Synthetic and Photophysical Application
;
_journal_name_full 'Journal of the American Chemical Society'
_journal_paper_doi 10.1021/jacs.0c12236
_journal_year 2021
_chemical_formula_sum 'C22 H19 B F9 N'
_chemical_formula_weight 479.19
_space_group_crystal_system monoclinic
_space_group_IT_number 14
_space_group_name_Hall '-P 2ybc'
_space_group_name_H-M_alt 'P 1 21/c 1'
_atom_sites_solution_hydrogens geom
_audit_creation_method 'APEX3 v2016.1-0'
_cell_angle_alpha 90
_cell_angle_beta 97.1300(10)
_cell_angle_gamma 90
_cell_formula_units_Z 4
_cell_length_a 8.7614(2)
_cell_length_b 29.9845(7)
_cell_length_c 8.2980(2)
_cell_measurement_reflns_used 5305
_cell_measurement_temperature 173.(2)
_cell_measurement_theta_max 28.28
_cell_measurement_theta_min 4.08
_cell_volume 2163.08(9)
_computing_cell_refinement 'Collect (Nonius B.V., 1998)'
_computing_data_collection
;

Collect (Nonius B.V., 1998)
;
_computing_data_reduction 'Denzo-SMN (Otwinowski & Minor, 1997)'
_computing_molecular_graphics 'XP (Sheldrick, 2014)'
_computing_publication_material 'SHELXL-2014/7 (Sheldrick, 2014)'
_computing_structure_refinement 'SHELXL-2014/7 (Sheldrick, 2014)'
_computing_structure_solution 'SHELXL-2014/7 (Sheldrick, 2014)'
_diffrn_ambient_temperature 173.(2)
_diffrn_measured_fraction_theta_full 0.994
_diffrn_measured_fraction_theta_max 0.994
_diffrn_measurement_device_type 'rotating anode Nonius FR591'
_diffrn_measurement_method 'omega and phi scans'
_diffrn_radiation_monochromator 'Montel mirror'
_diffrn_radiation_type 'Mo K\a'
_diffrn_radiation_wavelength 0.71073
_diffrn_reflns_av_R_equivalents 0.0900
_diffrn_reflns_av_unetI/netI 0.0499
_diffrn_reflns_limit_h_max 10
_diffrn_reflns_limit_h_min -10
_diffrn_reflns_limit_k_max 35
_diffrn_reflns_limit_k_min -35
_diffrn_reflns_limit_l_max 9
_diffrn_reflns_limit_l_min -9
_diffrn_reflns_number 23334
_diffrn_reflns_theta_full 25.00
_diffrn_reflns_theta_max 25.00
_diffrn_reflns_theta_min 4.13
_diffrn_source 'Mo rotating anode'
_diffrn_source_type 'Mo rotating anode'
_exptl_absorpt_coefficient_mu 0.140
_exptl_absorpt_correction_T_max 0.99
_exptl_absorpt_correction_T_min 0.98
_exptl_absorpt_correction_type multi-scan
_exptl_absorpt_process_details 'Denzo (Otwinowski, Borek, Majewski & Minor, 2003)'
_exptl_crystal_colour colourless
_exptl_crystal_density_diffrn 1.471
_exptl_crystal_density_method 'not measured'
_exptl_crystal_description prism
_exptl_crystal_F_000 976
_exptl_crystal_size_max 0.120
_exptl_crystal_size_mid 0.080
_exptl_crystal_size_min 0.040
_refine_diff_density_max 0.335
_refine_diff_density_min -0.303
_refine_ls_extinction_method none
_refine_ls_goodness_of_fit_ref 1.041
_refine_ls_hydrogen_treatment constr
_refine_ls_matrix_type full
_refine_ls_number_parameters 358
_refine_ls_number_reflns 3781
_refine_ls_number_restraints 132
_refine_ls_restrained_S_all 1.058
_refine_ls_R_factor_all 0.0885
_refine_ls_R_factor_gt 0.0719
_refine_ls_shift/su_max 0.000
_refine_ls_shift/su_mean 0.000
_refine_ls_structure_factor_coef Fsqd
_refine_ls_weighting_details 'w=1/[\s^2^(Fo^2^)+(0.1145P)^2^+1.8612P] where P=(Fo^2^+2Fc^2^)/3'
_refine_ls_weighting_scheme calc
_refine_ls_wR_factor_gt 0.1915
_refine_ls_wR_factor_ref 0.2099
_reflns_number_gt 2915
_reflns_number_total 3781
_reflns_threshold_expression 'I > 2\s(I)'
_cod_data_source_file ja0c12236_si_002.cif
_cod_data_source_block erk9522
_cod_database_code 4135531

loop_
_space_group_symop_operation_xyz
'x, y, z'
'-x, y+1/2, -z+1/2'
'-x, -y, -z'
'x, -y-1/2, z-1/2'

loop_
_atom_site_type_symbol
_atom_site_label
_atom_site_fract_x
_atom_site_fract_y
_atom_site_fract_z
_atom_site_U_iso_or_equiv
_atom_site_adp_type
_atom_site_calc_flag
_atom_site_refinement_flags_adp
_atom_site_refinement_flags_occupancy
_atom_site_refinement_flags_posn
_atom_site_occupancy
_atom_site_disorder_assembly
_atom_site_disorder_group
N N1 0.3244(3) 0.07539(8) 0.7433(3) 0.0330(6) Uani d . . . 1.0 . .
C C1 0.2866(3) 0.07820(9) 0.8948(3) 0.0290(6) Uani d . . . 1.0 . .
C C2 0.3577(3) 0.11296(9) 0.9878(3) 0.0300(6) Uani d . . . 1.0 . .
C C3 0.4364(4) 0.11017(10) 0.7152(4) 0.0386(7) Uani d . . . 1.0 . .
H H3A 0.3966 0.1297 0.6232 0.046 Uiso calc U . R 1.0 . .
H H3B 0.5355 0.097 0.6935 0.046 Uiso calc U . R 1.0 . .
C C4 0.1725(4) 0.04601(10) 0.9486(4) 0.0363(7) Uani d . . . 1.0 . .
H H4A 0.1307 0.0274 0.8565 0.054 Uiso calc U . R 1.0 . .
H H4B 0.0887 0.0625 0.9893 0.054 Uiso calc U . R 1.0 . .
H H4C 0.2235 0.027 1.0352 0.054 Uiso calc U . R 1.0 . .
C C5 0.3281(4) 0.12290(10) 1.1588(4) 0.0383(7) Uani d . . . 1.0 . .
H H5A 0.2407 0.1434 1.1567 0.057 Uiso calc U . R 1.0 . .
H H5B 0.4196 0.1367 1.2183 0.057 Uiso calc U . R 1.0 . .
H H5C 0.3046 0.0951 1.2128 0.057 Uiso calc U . R 1.0 . .
B B1 0.4545(4) 0.13656(11) 0.8809(4) 0.0346(7) Uani d . . . 1.0 . .
C C31 0.5519(4) 0.18077(9) 0.9185(4) 0.0354(7) Uani d . . . 1.0 . .
C C32 0.4848(4) 0.22337(10) 0.8921(4) 0.0362(7) Uani d . . . 1.0 . .
C C33 0.5685(4) 0.26241(10) 0.9244(4) 0.0429(8) Uani d . . . 1.0 . .
H H33 0.52 0.2906 0.9053 0.052 Uiso calc U . R 1.0 . .
C C34 0.7231(4) 0.26009(10) 0.9848(4) 0.0436(8) Uani d . . . 1.0 . .
C C35 0.7935(4) 0.21923(11) 1.0145(4) 0.0444(8) Uani d . . . 1.0 . .
H H35 0.8992 0.2177 1.057 0.053 Uiso calc U . R 1.0 . .
C C36 0.7097(4) 0.18061(10) 0.9819(4) 0.0392(7) Uani d . . . 1.0 . .
C C37 0.3177(4) 0.22751(10) 0.8260(4) 0.0446(8) Uani d . . . 1.0 . .
F F1 0.2249(2) 0.21081(7) 0.9252(3) 0.0613(6) Uani d . . . 1.0 . .
F F2 0.2852(3) 0.20630(8) 0.6839(3) 0.0687(7) Uani d . . . 1.0 . .
F F3 0.2740(3) 0.26977(7) 0.7993(3) 0.0668(7) Uani d . . . 1.0 . .
C C38 0.8159(5) 0.30207(12) 1.0159(5) 0.0564(10) Uani d . . D 1.0 . .
F F4 0.9051(5) 0.30882(11) 0.9027(4) 0.0917(14) Uani d U P D 0.914(7) A 1
F F5 0.7313(4) 0.33808(9) 1.0256(7) 0.0991(16) Uani d U P D 0.914(7) A 1
F F6 0.9084(4) 0.30070(10) 1.1553(3) 0.0792(12) Uani d U P D 0.914(7) A 1
F F4A 0.963(2) 0.2970(13) 1.012(6) 0.105(14) Uani d U P D 0.086(7) A 2
F F5A 0.762(3) 0.3321(7) 0.908(3) 0.064(9) Uani d U P D 0.086(7) A 2
F F6A 0.796(5) 0.3194(12) 1.154(3) 0.093(13) Uani d U P D 0.086(7) A 2
C C39 0.7900(4) 0.13665(12) 1.0182(5) 0.0549(10) Uani d . . D 1.0 . .
F F7 0.9406(11) 0.1414(8) 1.050(3) 0.078(4) Uani d U P D 0.58(5) B 1
F F8 0.7400(18) 0.1183(6) 1.1522(18) 0.070(3) Uani d U P D 0.58(5) B 1
F F9 0.761(2) 0.1062(5) 0.902(2) 0.079(3) Uani d U P D 0.58(5) B 1
F F7A 0.9360(16) 0.1413(10) 1.089(3) 0.057(4) Uani d U P D 0.42(5) B 2
F F8A 0.7243(19) 0.1089(7) 1.110(3) 0.070(4) Uani d U P D 0.42(5) B 2
F F9A 0.804(3) 0.1152(8) 0.8762(18) 0.072(4) Uani d U P D 0.42(5) B 2
C C41 0.2740(3) 0.04254(9) 0.6228(3) 0.0295(6) Uani d . . . 1.0 . .
C C42 0.3399(3) 0.00011(9) 0.6334(4) 0.0330(6) Uani d . . . 1.0 . .
C C43 0.2891(3) -0.03051(10) 0.5119(4) 0.0381(7) Uani d . . . 1.0 . .
H H43 0.3303 -0.0599 0.5171 0.046 Uiso calc U . R 1.0 . .
C C44 0.1802(4) -0.01892(11) 0.3845(4) 0.0427(8) Uani d . . . 1.0 . .
H H44 0.1495 -0.0399 0.3011 0.051 Uiso calc U . R 1.0 . .
C C45 0.1161(3) 0.02290(11) 0.3779(4) 0.0367(7) Uani d . . . 1.0 . .
H H45 0.0401 0.0304 0.2903 0.044 Uiso calc U . R 1.0 . .
C C46 0.1604(3) 0.05439(10) 0.4968(3) 0.0335(7) Uani d . . . 1.0 . .
C C47 0.4614(4) -0.01271(11) 0.7690(4) 0.0455(8) Uani d . . . 1.0 . .
H H47A 0.5112 0.0142 0.8172 0.068 Uiso calc U . R 1.0 . .
H H47B 0.5383 -0.0317 0.7265 0.068 Uiso calc U . R 1.0 . .
H H47C 0.414 -0.0291 0.8521 0.068 Uiso calc U . R 1.0 . .
C C48 0.0840(4) 0.09974(11) 0.4923(4) 0.0448(8) Uani d . . . 1.0 . .
H H48A 0.1565 0.1225 0.4638 0.067 Uiso calc U . R 1.0 . .
H H48B 0.0534 0.1065 0.5993 0.067 Uiso calc U . R 1.0 . .
H H48C -0.0072 0.0996 0.411 0.067 Uiso calc U . R 1.0 . .

loop_
_atom_site_aniso_label
_atom_site_aniso_U_11
_atom_site_aniso_U_22
_atom_site_aniso_U_33
_atom_site_aniso_U_12
_atom_site_aniso_U_13
_atom_site_aniso_U_23
N1 0.0422(14) 0.0271(12) 0.0302(13) -0.0107(10) 0.0060(10) -0.0026(9)
C1 0.0308(14) 0.0260(14) 0.0292(14) 0.0019(11) 0.0000(11) 0.0002(11)
C2 0.0327(15) 0.0244(13) 0.0325(15) 0.0011(11) 0.0021(11) -0.0010(11)
C3 0.0473(18) 0.0299(15) 0.0396(17) -0.0142(13) 0.0093(13) -0.0011(12)
C4 0.0397(16) 0.0368(16) 0.0325(15) -0.0058(13) 0.0051(12) -0.0008(12)
C5 0.0464(18) 0.0313(15) 0.0370(17) -0.0010(13) 0.0046(14) -0.0046(12)
B1 0.0354(17) 0.0276(16) 0.0401(19) 0.0006(13) 0.0016(14) 0.0001(14)
C31 0.0465(18) 0.0285(15) 0.0312(15) -0.0042(13) 0.0046(13) -0.0007(11)
C32 0.0434(18) 0.0300(15) 0.0349(16) -0.0051(12) 0.0033(13) 0.0021(12)
C33 0.056(2) 0.0259(15) 0.0466(19) -0.0054(14) 0.0062(15) 0.0013(13)
C34 0.056(2) 0.0344(17) 0.0412(18) -0.0125(14) 0.0075(15) -0.0053(13)
C35 0.0420(18) 0.0425(19) 0.0480(19) -0.0081(14) 0.0033(14) -0.0057(15)
C36 0.0417(17) 0.0339(16) 0.0411(17) -0.0055(13) 0.0019(13) -0.0058(13)
C37 0.051(2) 0.0299(16) 0.051(2) -0.0004(14) 0.0005(16) 0.0045(14)
F1 0.0425(12) 0.0573(13) 0.0843(16) 0.0045(10) 0.0090(11) 0.0191(11)
F2 0.0647(14) 0.0715(15) 0.0627(14) 0.0054(12) -0.0206(11) -0.0163(11)
F3 0.0667(15) 0.0358(11) 0.0924(17) 0.0078(10) -0.0115(12) 0.0131(10)
C38 0.069(3) 0.043(2) 0.057(2) -0.0216(18) 0.010(2) -0.0059(17)
F4 0.129(3) 0.077(2) 0.076(2) -0.070(2) 0.040(2) -0.0182(16)
F5 0.094(2) 0.0342(15) 0.167(4) -0.0164(14) 0.007(2) -0.0275(19)
F6 0.098(3) 0.0687(19) 0.0649(18) -0.0471(17) -0.0127(15) -0.0093(13)
F4A 0.102(18) 0.097(17) 0.12(2) -0.016(12) 0.021(13) -0.007(13)
F5A 0.076(14) 0.034(11) 0.080(14) -0.016(10) 0.005(11) -0.015(10)
F6A 0.097(17) 0.090(16) 0.093(16) -0.002(12) 0.021(12) -0.008(12)
C39 0.047(2) 0.0410(19) 0.072(3) 0.0004(16) -0.0129(18) -0.0074(18)
F7 0.045(4) 0.061(4) 0.124(9) 0.009(3) -0.006(4) -0.008(7)
F8 0.079(5) 0.040(5) 0.086(5) -0.003(3) -0.016(4) 0.016(4)
F9 0.081(6) 0.040(4) 0.108(6) 0.010(4) -0.020(4) -0.031(4)
F7A 0.042(5) 0.057(5) 0.067(6) 0.001(4) -0.010(3) -0.003(4)
F8A 0.048(4) 0.033(6) 0.123(9) -0.011(3) -0.010(6) 0.020(6)
F9A 0.084(9) 0.040(6) 0.084(6) 0.018(5) -0.017(5) -0.019(4)
C41 0.0350(15) 0.0254(14) 0.0284(14) -0.0051(11) 0.0049(11) -0.0016(11)
C42 0.0355(15) 0.0284(14) 0.0356(16) -0.0005(12) 0.0065(12) 0.0014(12)
C43 0.0398(17) 0.0286(15) 0.0479(18) -0.0002(12) 0.0126(14) -0.0043(13)
C44 0.0454(18) 0.0441(18) 0.0404(18) -0.0130(15) 0.0118(14) -0.0164(14)
C45 0.0316(15) 0.0500(18) 0.0285(15) -0.0070(13) 0.0037(12) -0.0004(13)
C46 0.0352(15) 0.0343(15) 0.0317(15) -0.0005(12) 0.0071(12) 0.0033(12)
C47 0.0431(18) 0.0426(18) 0.050(2) 0.0045(14) 0.0013(15) 0.0082(15)
C48 0.0464(18) 0.0405(17) 0.0481(19) 0.0101(14) 0.0089(15) 0.0093(15)

loop_
_atom_type_symbol
_atom_type_description
_atom_type_scat_dispersion_real
_atom_type_scat_dispersion_imag
_atom_type_scat_source
C C 0.0033 0.0016 'International Tables Vol C Tables 4.2.6.8 and 6.1.1.4'
H H 0.0000 0.0000 'International Tables Vol C Tables 4.2.6.8 and 6.1.1.4'
B B 0.0013 0.0007 'International Tables Vol C Tables 4.2.6.8 and 6.1.1.4'
N N 0.0061 0.0033 'International Tables Vol C Tables 4.2.6.8 and 6.1.1.4'
F F 0.0171 0.0103 'International Tables Vol C Tables 4.2.6.8 and 6.1.1.4'

loop_
_geom_angle_atom_site_label_1
_geom_angle_atom_site_label_2
_geom_angle_atom_site_label_3
_geom_angle_site_symmetry_1
_geom_angle_site_symmetry_3
_geom_angle
_geom_angle_publ_flag
C1 N1 C41 . . 127.3(2) ?
C1 N1 C3 . . 110.6(2) ?
C41 N1 C3 . . 122.0(2) ?
N1 C1 C2 . . 114.8(2) ?
N1 C1 C4 . . 119.4(2) ?
C2 C1 C4 . . 125.8(3) ?
C1 C2 B1 . . 105.9(2) ?
C1 C2 C5 . . 123.5(3) ?
B1 C2 C5 . . 130.5(3) ?
N1 C3 B1 . . 102.4(2) ?
N1 C3 H3A . . 111.3 ?
B1 C3 H3A . . 111.3 ?
N1 C3 H3B . . 111.3 ?
B1 C3 H3B . . 111.3 ?
H3A C3 H3B . . 109.2 ?
C1 C4 H4A . . 109.5 ?
C1 C4 H4B . . 109.5 ?
H4A C4 H4B . . 109.5 ?
C1 C4 H4C . . 109.5 ?
H4A C4 H4C . . 109.5 ?
H4B C4 H4C . . 109.5 ?
C2 C5 H5A . . 109.5 ?
C2 C5 H5B . . 109.5 ?
H5A C5 H5B . . 109.5 ?
C2 C5 H5C . . 109.5 ?
H5A C5 H5C . . 109.5 ?
H5B C5 H5C . . 109.5 ?
C2 B1 C3 . . 106.2(2) ?
C2 B1 C31 . . 128.0(3) ?
C3 B1 C31 . . 125.8(3) ?
C32 C31 C36 . . 115.4(3) ?
C32 C31 B1 . . 121.5(3) ?
C36 C31 B1 . . 123.1(3) ?
C33 C32 C31 . . 122.2(3) ?
C33 C32 C37 . . 117.9(3) ?
C31 C32 C37 . . 119.9(3) ?
C34 C33 C32 . . 119.7(3) ?
C34 C33 H33 . . 120.1 ?
C32 C33 H33 . . 120.1 ?
C35 C34 C33 . . 120.3(3) ?
C35 C34 C38 . . 119.5(3) ?
C33 C34 C38 . . 120.2(3) ?
C36 C35 C34 . . 119.6(3) ?
C36 C35 H35 . . 120.2 ?
C34 C35 H35 . . 120.2 ?
C35 C36 C31 . . 122.8(3) ?
C35 C36 C39 . . 118.1(3) ?
C31 C36 C39 . . 119.1(3) ?
F1 C37 F3 . . 106.1(3) ?
F1 C37 F2 . . 106.7(3) ?
F3 C37 F2 . . 106.2(3) ?
F1 C37 C32 . . 112.8(3) ?
F3 C37 C32 . . 112.7(3) ?
F2 C37 C32 . . 111.9(3) ?
F6A C38 F4A . . 108.(2) ?
F6A C38 F5A . . 104.6(19) ?
F4A C38 F5A . . 110.(2) ?
F4 C38 F5 . . 107.9(4) ?
F4 C38 F6 . . 106.0(4) ?
F5 C38 F6 . . 105.0(3) ?
F6A C38 C34 . . 111.1(17) ?
F4A C38 C34 . . 114.5(18) ?
F4 C38 C34 . . 111.4(3) ?
F5A C38 C34 . . 108.5(11) ?
F5 C38 C34 . . 113.6(3) ?
F6 C38 C34 . . 112.5(3) ?
F7 C39 F9 . . 108.5(9) ?
F8A C39 F7A . . 105.9(12) ?
F7 C39 F8 . . 107.1(8) ?
F9 C39 F8 . . 105.2(6) ?
F8A C39 F9A . . 107.3(9) ?
F7A C39 F9A . . 104.0(12) ?
F8A C39 C36 . . 116.4(10) ?
F7 C39 C36 . . 112.0(10) ?
F9 C39 C36 . . 114.5(7) ?
F7A C39 C36 . . 113.1(14) ?
F8 C39 C36 . . 109.1(7) ?
F9A C39 C36 . . 109.3(9) ?
C42 C41 C46 . . 122.0(3) ?
C42 C41 N1 . . 119.5(2) ?
C46 C41 N1 . . 118.4(2) ?
C43 C42 C41 . . 117.5(3) ?
C43 C42 C47 . . 120.4(3) ?
C41 C42 C47 . . 122.0(3) ?
C44 C43 C42 . . 121.1(3) ?
C44 C43 H43 . . 119.4 ?
C42 C43 H43 . . 119.4 ?
C45 C44 C43 . . 120.1(3) ?
C45 C44 H44 . . 119.9 ?
C43 C44 H44 . . 119.9 ?
C44 C45 C46 . . 121.1(3) ?
C44 C45 H45 . . 119.4 ?
C46 C45 H45 . . 119.4 ?
C45 C46 C41 . . 118.0(3) ?
C45 C46 C48 . . 120.7(3) ?
C41 C46 C48 . . 121.2(3) ?
C42 C47 H47A . . 109.5 ?
C42 C47 H47B . . 109.5 ?
H47A C47 H47B . . 109.5 ?
C42 C47 H47C . . 109.5 ?
H47A C47 H47C . . 109.5 ?
H47B C47 H47C . . 109.5 ?
C46 C48 H48A . . 109.5 ?
C46 C48 H48B . . 109.5 ?
H48A C48 H48B . . 109.5 ?
C46 C48 H48C . . 109.5 ?
H48A C48 H48C . . 109.5 ?
H48B C48 H48C . . 109.5 ?

loop_
_geom_bond_atom_site_label_1
_geom_bond_atom_site_label_2
_geom_bond_site_symmetry_2
_geom_bond_distance
_geom_bond_publ_flag
N1 C1 . 1.342(4) ?
N1 C41 . 1.433(3) ?
N1 C3 . 1.471(4) ?
C1 C2 . 1.397(4) ?
C1 C4 . 1.497(4) ?
C2 B1 . 1.482(5) ?
C2 C5 . 1.503(4) ?
C3 B1 . 1.577(5) ?
C3 H3A . 0.99 ?
C3 H3B . 0.99 ?
C4 H4A . 0.98 ?
C4 H4B . 0.98 ?
C4 H4C . 0.98 ?
C5 H5A . 0.98 ?
C5 H5B . 0.98 ?
C5 H5C . 0.98 ?
B1 C31 . 1.586(4) ?
C31 C32 . 1.412(4) ?
C31 C36 . 1.417(4) ?
C32 C33 . 1.390(4) ?
C32 C37 . 1.504(5) ?
C33 C34 . 1.386(5) ?
C33 H33 . 0.95 ?
C34 C35 . 1.380(5) ?
C34 C38 . 1.504(4) ?
C35 C36 . 1.380(4) ?
C35 H35 . 0.95 ?
C36 C39 . 1.507(5) ?
C37 F1 . 1.325(4) ?
C37 F3 . 1.334(4) ?
C37 F2 . 1.339(4) ?
C38 F6A . 1.293(14) ?
C38 F4A . 1.306(15) ?
C38 F4 . 1.310(5) ?
C38 F5A . 1.316(14) ?
C38 F5 . 1.318(5) ?
C38 F6 . 1.328(5) ?
C39 F8A . 1.310(11) ?
C39 F7 . 1.321(9) ?
C39 F9 . 1.329(8) ?
C39 F7A . 1.346(11) ?
C39 F8 . 1.360(9) ?
C39 F9A . 1.361(11) ?
C41 C42 . 1.396(4) ?
C41 C46 . 1.397(4) ?
C42 C43 . 1.395(4) ?
C42 C47 . 1.500(4) ?
C43 C44 . 1.378(5) ?
C43 H43 . 0.95 ?
C44 C45 . 1.372(5) ?
C44 H44 . 0.95 ?
C45 C46 . 1.386(4) ?
C45 H45 . 0.95 ?
C46 C48 . 1.514(4) ?
C47 H47A . 0.98 ?
C47 H47B . 0.98 ?
C47 H47C . 0.98 ?
C48 H48A . 0.98 ?
C48 H48B . 0.98 ?
C48 H48C . 0.98 ?

loop_
_geom_torsion_atom_site_label_1
_geom_torsion_atom_site_label_2
_geom_torsion_atom_site_label_3
_geom_torsion_atom_site_label_4
_geom_torsion_site_symmetry_1
_geom_torsion_site_symmetry_2
_geom_torsion_site_symmetry_3
_geom_torsion_site_symmetry_4
_geom_torsion
_geom_torsion_publ_flag
C41 N1 C1 C2 . . . . 177.8(3) ?
C3 N1 C1 C2 . . . . 1.1(3) ?
C41 N1 C1 C4 . . . . -3.9(4) ?
C3 N1 C1 C4 . . . . 179.5(3) ?
N1 C1 C2 B1 . . . . 0.7(3) ?
C4 C1 C2 B1 . . . . -177.5(3) ?
N1 C1 C2 C5 . . . . 178.2(3) ?
C4 C1 C2 C5 . . . . -0.1(4) ?
C1 N1 C3 B1 . . . . -2.3(3) ?
C41 N1 C3 B1 . . . . -179.2(3) ?
C1 C2 B1 C3 . . . . -2.1(3) ?
C5 C2 B1 C3 . . . . -179.3(3) ?
C1 C2 B1 C31 . . . . 175.2(3) ?
C5 C2 B1 C31 . . . . -1.9(5) ?
N1 C3 B1 C2 . . . . 2.7(3) ?
N1 C3 B1 C31 . . . . -174.8(3) ?
C2 B1 C31 C32 . . . . -85.4(4) ?
C3 B1 C31 C32 . . . . 91.5(4) ?
C2 B1 C31 C36 . . . . 93.9(4) ?
C3 B1 C31 C36 . . . . -89.2(4) ?
C36 C31 C32 C33 . . . . 0.7(5) ?
B1 C31 C32 C33 . . . . 180.0(3) ?
C36 C31 C32 C37 . . . . -179.6(3) ?
B1 C31 C32 C37 . . . . -0.3(4) ?
C31 C32 C33 C34 . . . . 0.0(5) ?
C37 C32 C33 C34 . . . . -179.7(3) ?
C32 C33 C34 C35 . . . . -0.7(5) ?
C32 C33 C34 C38 . . . . 178.3(3) ?
C33 C34 C35 C36 . . . . 0.7(5) ?
C38 C34 C35 C36 . . . . -178.3(3) ?
C34 C35 C36 C31 . . . . -0.1(5) ?
C34 C35 C36 C39 . . . . -179.1(3) ?
C32 C31 C36 C35 . . . . -0.6(5) ?
B1 C31 C36 C35 . . . . -180.0(3) ?
C32 C31 C36 C39 . . . . 178.4(3) ?
B1 C31 C36 C39 . . . . -0.9(5) ?
C33 C32 C37 F1 . . . . -116.8(3) ?
C31 C32 C37 F1 . . . . 63.5(4) ?
C33 C32 C37 F3 . . . . 3.3(5) ?
C31 C32 C37 F3 . . . . -176.4(3) ?
C33 C32 C37 F2 . . . . 122.9(3) ?
C31 C32 C37 F2 . . . . -56.8(4) ?
C35 C34 C38 F6A . . . . -99.(2) ?
C33 C34 C38 F6A . . . . 82.(2) ?
C35 C34 C38 F4A . . . . 24.(2) ?
C33 C34 C38 F4A . . . . -155.(2) ?
C35 C34 C38 F4 . . . . 75.1(5) ?
C33 C34 C38 F4 . . . . -103.9(4) ?
C35 C34 C38 F5A . . . . 146.5(17) ?
C33 C34 C38 F5A . . . . -32.5(17) ?
C35 C34 C38 F5 . . . . -162.8(4) ?
C33 C34 C38 F5 . . . . 18.2(5) ?
C35 C34 C38 F6 . . . . -43.7(5) ?
C33 C34 C38 F6 . . . . 137.4(4) ?
C35 C36 C39 F8A . . . . 126.6(15) ?
C31 C36 C39 F8A . . . . -52.5(15) ?
C35 C36 C39 F7 . . . . -11.5(12) ?
C31 C36 C39 F7 . . . . 169.4(12) ?
C35 C36 C39 F9 . . . . -135.5(13) ?
C31 C36 C39 F9 . . . . 45.4(13) ?
C35 C36 C39 F7A . . . . 3.6(13) ?
C31 C36 C39 F7A . . . . -175.5(12) ?
C35 C36 C39 F8 . . . . 106.9(10) ?
C31 C36 C39 F8 . . . . -72.2(10) ?
C35 C36 C39 F9A . . . . -111.7(15) ?
C31 C36 C39 F9A . . . . 69.2(15) ?
C1 N1 C41 C42 . . . . -77.2(4) ?
C3 N1 C41 C42 . . . . 99.0(3) ?
C1 N1 C41 C46 . . . . 103.3(3) ?
C3 N1 C41 C46 . . . . -80.4(4) ?
C46 C41 C42 C43 . . . . 0.5(4) ?
N1 C41 C42 C43 . . . . -178.9(3) ?
C46 C41 C42 C47 . . . . -179.7(3) ?
N1 C41 C42 C47 . . . . 0.8(4) ?
C41 C42 C43 C44 . . . . 1.3(4) ?
C47 C42 C43 C44 . . . . -178.5(3) ?
C42 C43 C44 C45 . . . . -2.0(5) ?
C43 C44 C45 C46 . . . . 0.9(5) ?
C44 C45 C46 C41 . . . . 0.9(4) ?
C44 C45 C46 C48 . . . . -177.3(3) ?
C42 C41 C46 C45 . . . . -1.6(4) ?
N1 C41 C46 C45 . . . . 177.9(2) ?
C42 C41 C46 C48 . . . . 176.6(3) ?
N1 C41 C46 C48 . . . . -3.9(4) ?
